data_1556889
loop_
_publ_author_name
'Yadava, Khushboo'
'Gallo, Gianpiero'
'Bette, Sebastian'
'Mulijanto, Caroline Evania'
'Karothu, Durga Prasad'
'Park, In-Hyeok'
'Medishetty, Raghavender'
'Naumov, Pan\<ce'
'Dinnebier, Robert E.'
'Vittal, Jagadese J.'

_publ_section_title
;
 Extraordinary anisotropic thermal expansion in photosalient crystals
;
_journal_issue 1
_journal_name_full IUCrJ
_journal_page_first 83
_journal_page_last 89
_journal_paper_doi 10.1107/S2052252519014581
_journal_volume 7
_journal_year 2020
_chemical_formula_sum 'C54 H42 Cu2 N2 O8'
_chemical_formula_weight 973.97
_space_group_crystal_system monoclinic
_space_group_IT_number 15
_space_group_name_Hall '-C 2yc'
_space_group_name_H-M_alt 'C 1 2/c 1'
_atom_sites_solution_hydrogens geom
_audit_creation_method SHELXL-2014
_cell_angle_alpha 90
_cell_angle_beta 108.480(12)
_cell_angle_gamma 90
_cell_formula_units_Z 4
_cell_length_a 24.633(11)
_cell_length_b 12.093(4)
_cell_length_c 15.509(6)
_cell_measurement_reflns_used 986
_cell_measurement_temperature 100(2)
_cell_measurement_theta_max 27.46
_cell_measurement_theta_min 2.51
_cell_volume 4382(3)
_computing_cell_refinement 'Bruker SAINT'
_computing_data_collection 'Bruker APEX2'
_computing_data_reduction 'Bruker SAINT'
_computing_molecular_graphics 'Bruker SHELXTL'
_computing_publication_material 'Bruker SHELXTL'
_computing_structure_refinement 'SHELXL-2014 (Sheldrick, 2014)'
_computing_structure_solution 'SHELXS-97 (Sheldrick 2008)'
_diffrn_ambient_temperature 100(2)
_diffrn_measured_fraction_theta_full 1.000
_diffrn_measured_fraction_theta_max 1.000
_diffrn_measurement_device_type 'Bruker APEX-II CCD'
_diffrn_measurement_method '\f and \w scans'
_diffrn_radiation_type MoK\a
_diffrn_radiation_wavelength 0.71073
_diffrn_reflns_av_R_equivalents 0.0447
_diffrn_reflns_av_unetI/netI 0.0305
_diffrn_reflns_Laue_measured_fraction_full 1.000
_diffrn_reflns_Laue_measured_fraction_max 1.000
_diffrn_reflns_limit_h_max 32
_diffrn_reflns_limit_h_min -32
_diffrn_reflns_limit_k_max 15
_diffrn_reflns_limit_k_min -15
_diffrn_reflns_limit_l_max 20
_diffrn_reflns_limit_l_min -20
_diffrn_reflns_number 28192
_diffrn_reflns_point_group_measured_fraction_full 1.000
_diffrn_reflns_point_group_measured_fraction_max 1.000
_diffrn_reflns_theta_full 25.242
_diffrn_reflns_theta_max 27.500
_diffrn_reflns_theta_min 1.743
_exptl_absorpt_coefficient_mu 1.032
_exptl_absorpt_correction_T_max 0.7456
_exptl_absorpt_correction_T_min 0.6643
_exptl_absorpt_correction_type multi-scan
_exptl_absorpt_process_details 'SADABS (Sheldrick, 2010)'
_exptl_crystal_colour GREEN
_exptl_crystal_density_diffrn 1.477
_exptl_crystal_density_meas ?
_exptl_crystal_density_method 'Not Measured'
_exptl_crystal_description BLOCK
_exptl_crystal_F_000 2008
_exptl_crystal_size_max 0.400
_exptl_crystal_size_mid 0.180
_exptl_crystal_size_min 0.100
_refine_diff_density_max 0.468
_refine_diff_density_min -0.263
_refine_diff_density_rms 0.070
_refine_ls_extinction_method none
_refine_ls_goodness_of_fit_ref 1.029
_refine_ls_hydrogen_treatment constr
_refine_ls_matrix_type full
_refine_ls_number_parameters 298
_refine_ls_number_reflns 5043
_refine_ls_number_restraints 0
_refine_ls_restrained_S_all 1.029
_refine_ls_R_factor_all 0.0379
_refine_ls_R_factor_gt 0.0335
_refine_ls_shift/su_max 0.003
_refine_ls_shift/su_mean 0.000
_refine_ls_structure_factor_coef Fsqd
_refine_ls_weighting_details 'w=1/[\s^2^(Fo^2^)+(0.0385P)^2^+7.0332P] where P=(Fo^2^+2Fc^2^)/3'
_refine_ls_weighting_scheme calc
_refine_ls_wR_factor_gt 0.0815
_refine_ls_wR_factor_ref 0.0840
_reflns_Friedel_coverage 0.000
_reflns_number_gt 4531
_reflns_number_total 5043
_reflns_threshold_expression 'I > 2\s(I)'
_cod_data_source_file lq5028.cif
_cod_data_source_block 1
_cod_depositor_comments
;
The following automatic conversions were performed:

data item '_exptl_absorpt_correction_type' value 'Multi-scan' was
changed to 'multi-scan' in accordance with the
/home/data/users/saulius/crontab/automatic-downloads/rss-feeds/IUCr/lib/dictionaries/cif_core.dic
dictionary named 'cif_core.dic' version 2.4.2 last updated on
2011-04-26.

data item '_exptl_crystal_density_meas' value 'Not Measured' was
changed to '?' -- the value is perceived as not measured.

Automatic conversion script
Id: cif_fix_values 7556 2019-12-06 15:28:31Z antanas 
;
_cod_original_cell_volume 4381(3)
_cod_original_sg_symbol_H-M 'C 2/c'
_cod_database_code 1556889
_shelx_space_group_comment
; 
The symmetry employed for this shelxl refinement is uniquely defined 
by the following loop, which should always be used as a source of 
symmetry information in preference to the above space-group names. 
They are only intended as comments. 
;
_shelx_estimated_absorpt_t_min 0.683
_shelx_estimated_absorpt_t_max 0.904
_shelxl_version_number 2014-3

loop_
_space_group_symop_operation_xyz
'x, y, z'
'-x, y, -z+1/2'
'x+1/2, y+1/2, z'
'-x+1/2, y+1/2, -z+1/2'
'-x, -y, -z'
'x, -y, z-1/2'
'-x+1/2, -y+1/2, -z'
'x+1/2, -y+1/2, z-1/2'

loop_
_atom_site_label
_atom_site_type_symbol
_atom_site_fract_x
_atom_site_fract_y
_atom_site_fract_z
_atom_site_U_iso_or_equiv
_atom_site_adp_type
_atom_site_occupancy
_atom_site_site_symmetry_order
_atom_site_calc_flag
_atom_site_refinement_flags_posn
_atom_site_refinement_flags_adp
Cu1 Cu 0.54074(2) 0.50316(2) 0.08078(2) 0.01025(7) Uani 1 1 d . .
O1 O 0.56615(5) 0.35721(10) 0.04928(8) 0.0162(3) Uani 1 1 d . .
O2 O 0.49655(5) 0.35268(10) -0.08577(8) 0.0179(3) Uani 1 1 d . .
O3 O 0.48237(5) 0.42404(10) 0.11946(8) 0.0156(2) Uani 1 1 d . .
O4 O 0.41285(5) 0.42191(11) -0.01575(8) 0.0178(3) Uani 1 1 d . .
N1 N 0.60368(6) 0.52400(12) 0.21246(9) 0.0121(3) Uani 1 1 d . .
C1 C 0.59215(7) 0.58179(14) 0.27851(11) 0.0143(3) Uani 1 1 d . .
H1 H 0.5548 0.6118 0.2666 0.017 Uiso 1 1 calc R U
C2 C 0.63185(7) 0.59975(14) 0.36290(11) 0.0143(3) Uani 1 1 d . .
H2 H 0.6216 0.6416 0.4073 0.017 Uiso 1 1 calc R U
C3 C 0.68698(7) 0.55656(14) 0.38309(11) 0.0134(3) Uani 1 1 d . .
C4 C 0.69869(8) 0.49569(14) 0.31437(13) 0.0177(4) Uani 1 1 d . .
H4 H 0.7354 0.4638 0.3245 0.021 Uiso 1 1 calc R U
C5 C 0.65644(8) 0.48227(14) 0.23147(12) 0.0165(3) Uani 1 1 d . .
H5 H 0.6654 0.4412 0.1856 0.020 Uiso 1 1 calc R U
C6 C 0.73159(7) 0.57305(15) 0.47083(11) 0.0158(3) Uani 1 1 d . .
H6 H 0.7682 0.5418 0.4780 0.019 Uiso 1 1 calc R U
C7 C 0.72512(7) 0.62829(15) 0.54143(12) 0.0168(3) Uani 1 1 d . .
H7 H 0.6881 0.6570 0.5343 0.020 Uiso 1 1 calc R U
C8 C 0.76931(7) 0.64936(14) 0.62908(11) 0.0152(3) Uani 1 1 d . .
C9 C 0.82490(8) 0.60707(15) 0.65109(12) 0.0192(4) Uani 1 1 d . .
H9 H 0.8352 0.5625 0.6082 0.023 Uiso 1 1 calc R U
C10 C 0.86511(8) 0.62933(16) 0.73453(13) 0.0227(4) Uani 1 1 d . .
H10 H 0.9025 0.5990 0.7487 0.027 Uiso 1 1 calc R U
C11 C 0.85135(8) 0.69565(15) 0.79780(12) 0.0203(4) Uani 1 1 d . .
H11 H 0.8792 0.7115 0.8547 0.024 Uiso 1 1 calc R U
C12 C 0.79685(8) 0.73816(16) 0.77716(12) 0.0197(4) Uani 1 1 d . .
H12 H 0.7871 0.7835 0.8200 0.024 Uiso 1 1 calc R U
C13 C 0.75609(8) 0.71507(15) 0.69405(12) 0.0190(4) Uani 1 1 d . .
H13 H 0.7186 0.7444 0.6810 0.023 Uiso 1 1 calc R U
C14 C 0.53705(7) 0.30980(13) -0.02322(11) 0.0121(3) Uani 1 1 d . .
C15 C 0.55052(7) 0.19072(14) -0.03516(12) 0.0140(3) Uani 1 1 d . .
C16 C 0.59578(8) 0.13749(15) 0.02872(12) 0.0176(4) Uani 1 1 d . .
H16 H 0.6208 0.1782 0.0776 0.021 Uiso 1 1 calc R U
C17 C 0.60436(9) 0.02459(16) 0.02097(14) 0.0232(4) Uani 1 1 d . .
H17 H 0.6351 -0.0117 0.0648 0.028 Uiso 1 1 calc R U
C18 C 0.56807(9) -0.03473(16) -0.05046(16) 0.0286(5) Uani 1 1 d . .
H18 H 0.5735 -0.1120 -0.0550 0.034 Uiso 1 1 calc R U
C19 C 0.52382(9) 0.01815(17) -0.11537(16) 0.0299(5) Uani 1 1 d . .
H19 H 0.4994 -0.0226 -0.1650 0.036 Uiso 1 1 calc R U
C20 C 0.51504(8) 0.13082(16) -0.10797(14) 0.0222(4) Uani 1 1 d . .
H20 H 0.4847 0.1671 -0.1527 0.027 Uiso 1 1 calc R U
C21 C 0.43367(7) 0.39606(13) 0.06703(11) 0.0120(3) Uani 1 1 d . .
C22 C 0.39839(7) 0.32184(13) 0.10553(11) 0.0132(3) Uani 1 1 d . .
C23 C 0.34622(7) 0.28012(15) 0.04997(12) 0.0169(3) Uani 1 1 d . .
H23 H 0.3316 0.3027 -0.0118 0.020 Uiso 1 1 calc R U
C24 C 0.31570(8) 0.20579(16) 0.08477(14) 0.0223(4) Uani 1 1 d . .
H24 H 0.2802 0.1774 0.0467 0.027 Uiso 1 1 calc R U
C25 C 0.33673(8) 0.17267(15) 0.17504(14) 0.0232(4) Uani 1 1 d . .
H25 H 0.3160 0.1210 0.1986 0.028 Uiso 1 1 calc R U
C26 C 0.38813(9) 0.21524(17) 0.23067(13) 0.0239(4) Uani 1 1 d . .
H26 H 0.4024 0.1930 0.2925 0.029 Uiso 1 1 calc R U
C27 C 0.41880(8) 0.29001(15) 0.19657(12) 0.0178(4) Uani 1 1 d . .
H27 H 0.4538 0.3196 0.2353 0.021 Uiso 1 1 calc R U

loop_
_atom_site_aniso_label
_atom_site_aniso_U_11
_atom_site_aniso_U_22
_atom_site_aniso_U_33
_atom_site_aniso_U_23
_atom_site_aniso_U_13
_atom_site_aniso_U_12
Cu1 0.01067(11) 0.01025(11) 0.00846(11) -0.00048(7) 0.00109(8) -0.00045(7)
O1 0.0172(6) 0.0151(6) 0.0139(6) -0.0031(5) 0.0017(5) 0.0032(5)
O2 0.0188(6) 0.0139(6) 0.0168(6) -0.0028(5) -0.0002(5) 0.0031(5)
O3 0.0136(6) 0.0198(6) 0.0129(6) 0.0010(5) 0.0035(5) -0.0032(5)
O4 0.0164(6) 0.0234(7) 0.0121(6) 0.0033(5) 0.0025(5) -0.0048(5)
N1 0.0120(7) 0.0122(7) 0.0101(6) -0.0004(5) 0.0007(5) -0.0010(5)
C1 0.0138(8) 0.0151(8) 0.0132(8) -0.0003(6) 0.0029(6) 0.0020(6)
C2 0.0166(8) 0.0159(8) 0.0107(8) -0.0022(6) 0.0050(6) -0.0009(6)
C3 0.0137(8) 0.0132(8) 0.0116(8) 0.0000(6) 0.0017(6) -0.0028(6)
C4 0.0138(8) 0.0201(9) 0.0176(9) -0.0024(7) 0.0026(7) 0.0025(7)
C5 0.0183(9) 0.0157(8) 0.0139(8) -0.0034(6) 0.0029(7) 0.0010(7)
C6 0.0130(8) 0.0184(8) 0.0135(8) -0.0002(6) 0.0008(6) 0.0001(6)
C7 0.0141(8) 0.0202(9) 0.0136(8) 0.0003(7) 0.0006(7) 0.0002(7)
C8 0.0169(8) 0.0150(8) 0.0125(8) 0.0011(6) 0.0028(7) -0.0036(6)
C9 0.0192(9) 0.0191(9) 0.0162(9) -0.0031(7) 0.0014(7) 0.0001(7)
C10 0.0175(9) 0.0249(10) 0.0210(9) -0.0022(7) -0.0007(7) 0.0009(7)
C11 0.0225(9) 0.0216(9) 0.0124(8) 0.0002(7) -0.0010(7) -0.0047(7)
C12 0.0244(9) 0.0221(9) 0.0125(8) -0.0026(7) 0.0060(7) -0.0038(7)
C13 0.0168(8) 0.0238(9) 0.0151(8) -0.0006(7) 0.0030(7) -0.0001(7)
C14 0.0120(8) 0.0125(8) 0.0132(8) 0.0001(6) 0.0062(6) -0.0006(6)
C15 0.0141(8) 0.0127(8) 0.0177(8) -0.0004(6) 0.0085(7) 0.0003(6)
C16 0.0190(9) 0.0178(9) 0.0171(8) 0.0010(7) 0.0074(7) 0.0022(7)
C17 0.0253(10) 0.0179(9) 0.0304(11) 0.0071(8) 0.0148(8) 0.0078(7)
C18 0.0334(11) 0.0128(9) 0.0465(13) -0.0032(9) 0.0223(10) 0.0021(8)
C19 0.0282(11) 0.0201(10) 0.0397(13) -0.0128(9) 0.0084(9) -0.0046(8)
C20 0.0183(9) 0.0174(9) 0.0279(10) -0.0058(7) 0.0030(8) 0.0005(7)
C21 0.0144(8) 0.0092(7) 0.0131(8) -0.0020(6) 0.0053(6) 0.0019(6)
C22 0.0155(8) 0.0104(7) 0.0154(8) -0.0013(6) 0.0072(7) 0.0010(6)
C23 0.0165(8) 0.0170(8) 0.0174(8) -0.0012(7) 0.0058(7) 0.0002(7)
C24 0.0183(9) 0.0198(9) 0.0300(10) -0.0040(8) 0.0091(8) -0.0040(7)
C25 0.0282(10) 0.0145(9) 0.0340(11) 0.0012(8) 0.0202(9) -0.0023(7)
C26 0.0312(10) 0.0250(10) 0.0186(9) 0.0043(7) 0.0124(8) 0.0012(8)
C27 0.0198(9) 0.0187(9) 0.0155(8) -0.0007(7) 0.0064(7) 0.0003(7)

loop_
_atom_type_symbol
_atom_type_description
_atom_type_scat_dispersion_real
_atom_type_scat_dispersion_imag
_atom_type_scat_source
C C 0.0033 0.0016 'International Tables Vol C Tables 4.2.6.8 and 6.1.1.4'
H H 0.0000 0.0000 'International Tables Vol C Tables 4.2.6.8 and 6.1.1.4'
N N 0.0061 0.0033 'International Tables Vol C Tables 4.2.6.8 and 6.1.1.4'
O O 0.0106 0.0060 'International Tables Vol C Tables 4.2.6.8 and 6.1.1.4'
Cu Cu 0.3201 1.2651 'International Tables Vol C Tables 4.2.6.8 and 6.1.1.4'

loop_
_geom_angle_atom_site_label_1
_geom_angle_atom_site_label_2
_geom_angle_atom_site_label_3
_geom_angle
_geom_angle_site_symmetry_1
_geom_angle_site_symmetry_3
O4 Cu1 O3 167.63(5) 5_665 .
O4 Cu1 O2 88.10(6) 5_665 5_665
O3 Cu1 O2 91.33(6) . 5_665
O4 Cu1 O1 90.20(6) 5_665 .
O3 Cu1 O1 87.74(6) . .
O2 Cu1 O1 167.76(5) 5_665 .
O4 Cu1 N1 94.11(6) 5_665 .
O3 Cu1 N1 98.26(6) . .
O2 Cu1 N1 93.63(5) 5_665 .
O1 Cu1 N1 98.58(5) . .
O4 Cu1 Cu1 85.31(5) 5_665 5_665
O3 Cu1 Cu1 82.40(4) . 5_665
O2 Cu1 Cu1 80.91(4) 5_665 5_665
O1 Cu1 Cu1 86.87(4) . 5_665
N1 Cu1 Cu1 174.53(4) . 5_665
C14 O1 Cu1 119.24(11) . .
C14 O2 Cu1 126.48(11) . 5_665
C21 O3 Cu1 124.70(11) . .
C21 O4 Cu1 121.37(11) . 5_665
C5 N1 C1 117.00(15) . .
C5 N1 Cu1 121.51(12) . .
C1 N1 Cu1 121.46(12) . .
N1 C1 C2 123.21(16) . .
C1 C2 C3 120.05(15) . .
C2 C3 C4 116.57(15) . .
C2 C3 C6 123.18(15) . .
C4 C3 C6 120.25(16) . .
C5 C4 C3 119.60(17) . .
N1 C5 C4 123.56(16) . .
C7 C6 C3 125.45(16) . .
C6 C7 C8 126.85(17) . .
C9 C8 C13 117.70(16) . .
C9 C8 C7 122.89(16) . .
C13 C8 C7 119.41(16) . .
C10 C9 C8 120.80(17) . .
C9 C10 C11 120.66(18) . .
C12 C11 C10 119.29(17) . .
C11 C12 C13 120.38(17) . .
C12 C13 C8 121.16(17) . .
O2 C14 O1 125.81(15) . .
O2 C14 C15 116.81(14) . .
O1 C14 C15 117.36(14) . .
C20 C15 C16 119.46(16) . .
C20 C15 C14 119.49(16) . .
C16 C15 C14 120.91(15) . .
C15 C16 C17 120.07(18) . .
C18 C17 C16 120.02(19) . .
C17 C18 C19 120.20(19) . .
C18 C19 C20 120.01(19) . .
C19 C20 C15 120.19(19) . .
O4 C21 O3 125.83(16) . .
O4 C21 C22 116.99(15) . .
O3 C21 C22 117.13(15) . .
C27 C22 C23 119.44(16) . .
C27 C22 C21 120.02(15) . .
C23 C22 C21 120.49(15) . .
C24 C23 C22 120.07(17) . .
C23 C24 C25 120.29(18) . .
C26 C25 C24 119.72(17) . .
C25 C26 C27 120.38(18) . .
C26 C27 C22 120.08(17) . .

loop_
_geom_bond_atom_site_label_1
_geom_bond_atom_site_label_2
_geom_bond_distance
_geom_bond_site_symmetry_2
Cu1 O4 1.9688(13) 5_665
Cu1 O3 1.9722(13) .
Cu1 O2 1.9833(13) 5_665
Cu1 O1 1.9848(13) .
Cu1 N1 2.1518(15) .
Cu1 Cu1 2.6693(9) 5_665
O1 C14 1.263(2) .
O2 C14 1.262(2) .
O2 Cu1 1.9833(13) 5_665
O3 C21 1.263(2) .
O4 C21 1.262(2) .
O4 Cu1 1.9688(13) 5_665
N1 C5 1.337(2) .
N1 C1 1.343(2) .
C1 C2 1.380(2) .
C2 C3 1.395(2) .
C3 C4 1.399(2) .
C3 C6 1.467(2) .
C4 C5 1.383(2) .
C6 C7 1.335(2) .
C7 C8 1.469(2) .
C8 C9 1.399(3) .
C8 C13 1.400(2) .
C9 C10 1.384(3) .
C10 C11 1.390(3) .
C11 C12 1.377(3) .
C12 C13 1.388(2) .
C14 C15 1.502(2) .
C15 C20 1.392(2) .
C15 C16 1.392(2) .
C16 C17 1.393(3) .
C17 C18 1.383(3) .
C18 C19 1.384(3) .
C19 C20 1.390(3) .
C21 C22 1.499(2) .
C22 C27 1.394(2) .
C22 C23 1.395(2) .
C23 C24 1.386(3) .
C24 C25 1.389(3) .
C25 C26 1.386(3) .
C26 C27 1.386(3) .
